data_7707713
loop_
_publ_author_name
'Topor, Alexandru'
'Avram, Daniel'
'Dascalu, Radu'
'Maxim, Catalin'
'Tiseanu, Carmen'
'Andruh, Marius'

_publ_section_title
;
 Luminescence thermometry based on one-dimensional benzoato-bridged
 coordination polymers containing lanthanide ions.
;
_journal_issue 28
_journal_name_full 'Dalton transactions (Cambridge, England : 2003)'
_journal_page_first 9881
_journal_page_last 9890
_journal_paper_doi 10.1039/d1dt01550h
_journal_volume 50
_journal_year 2021
_chemical_formula_sum 'C27 H31 Nd O11'
_chemical_formula_weight 675.76
_space_group_crystal_system monoclinic
_space_group_IT_number 14
_space_group_name_Hall '-P 2ybc'
_space_group_name_H-M_alt 'P 1 21/c 1'
_atom_sites_solution_hydrogens mixed
_audit_creation_method SHELXL-2018/3
_audit_update_record
;
2021-06-10 deposited with the CCDC.	2021-06-23 downloaded from the CCDC.
;
_cell_angle_alpha 90
_cell_angle_beta 91.964(3)
_cell_angle_gamma 90
_cell_formula_units_Z 4
_cell_length_a 10.0703(3)
_cell_length_b 9.7655(3)
_cell_length_c 28.8888(9)
_cell_measurement_reflns_used 4967
_cell_measurement_temperature 293(2)
_cell_measurement_theta_max 30.1
_cell_measurement_theta_min 2.3
_cell_volume 2839.30(15)
_computing_structure_refinement 'SHELXL-2018/3 (Sheldrick, 2018)'
_diffrn_ambient_temperature 293(2)
_diffrn_measured_fraction_theta_full 0.999
_diffrn_measured_fraction_theta_max 0.999
_diffrn_measurement_device_type SynergyS
_diffrn_radiation_type MoK\a
_diffrn_radiation_wavelength 0.71073
_diffrn_reflns_av_unetI/netI 0.0409
_diffrn_reflns_Laue_measured_fraction_full 0.999
_diffrn_reflns_Laue_measured_fraction_max 0.999
_diffrn_reflns_limit_h_max 11
_diffrn_reflns_limit_h_min -11
_diffrn_reflns_limit_k_max 11
_diffrn_reflns_limit_k_min 0
_diffrn_reflns_limit_l_max 34
_diffrn_reflns_limit_l_min 0
_diffrn_reflns_number 4967
_diffrn_reflns_point_group_measured_fraction_full 0.999
_diffrn_reflns_point_group_measured_fraction_max 0.999
_diffrn_reflns_theta_full 24.949
_diffrn_reflns_theta_max 24.949
_diffrn_reflns_theta_min 2.023
_exptl_absorpt_coefficient_mu 1.886
_exptl_absorpt_correction_type multi-scan
_exptl_absorpt_process_details
;
CrysAlisPro 1.171.40.74a (Rigaku Oxford Diffraction, 2020)
Empirical absorption correction using spherical harmonics,
 implemented in SCALE3 ABSPACK scaling algorithm.
;
_exptl_crystal_density_diffrn 1.581
_exptl_crystal_description prism
_exptl_crystal_F_000 1364
_exptl_crystal_size_max 0.21
_exptl_crystal_size_mid 0.13
_exptl_crystal_size_min 0.09
_exptl_transmission_factor_max 0.912
_exptl_transmission_factor_min 0.780
_refine_diff_density_max 2.334
_refine_diff_density_min -1.859
_refine_diff_density_rms 0.165
_refine_ls_extinction_method none
_refine_ls_goodness_of_fit_ref 1.647
_refine_ls_hydrogen_treatment constr
_refine_ls_matrix_type full
_refine_ls_number_parameters 357
_refine_ls_number_reflns 4967
_refine_ls_number_restraints 7
_refine_ls_restrained_S_all 1.651
_refine_ls_R_factor_all 0.0672
_refine_ls_R_factor_gt 0.0619
_refine_ls_shift/su_max 0.001
_refine_ls_shift/su_mean 0.000
_refine_ls_structure_factor_coef Fsqd
_refine_ls_weighting_details 'w=1/[\s^2^(Fo^2^)+(0.1000P)^2^] where P=(Fo^2^+2Fc^2^)/3'
_refine_ls_weighting_scheme calc
_refine_ls_wR_factor_gt 0.2022
_refine_ls_wR_factor_ref 0.2045
_reflns_Friedel_coverage 0.000
_reflns_number_gt 4584
_reflns_number_total 4967
_reflns_threshold_expression 'I > 2\s(I)'
_cod_data_source_file d1dt01550h2.cif
_cod_data_source_block nd9
_cod_depositor_comments 'Adding full bibliography for 7707713--7707714.cif.'
_cod_original_sg_symbol_H-M 'P 21/c'
_cod_database_code 7707713
_shelx_shelxl_version_number 2018/3
_shelx_space_group_comment
;
The symmetry employed for this shelxl refinement is uniquely defined
by the following loop, which should always be used as a source of
symmetry information in preference to the above space-group names.
They are only intended as comments.
;

loop_
_space_group_symop_operation_xyz
'x, y, z'
'-x, y+1/2, -z+1/2'
'-x, -y, -z'
'x, -y-1/2, z-1/2'

loop_
_atom_site_label
_atom_site_type_symbol
_atom_site_fract_x
_atom_site_fract_y
_atom_site_fract_z
_atom_site_U_iso_or_equiv
_atom_site_adp_type
_atom_site_occupancy
_atom_site_site_symmetry_order
_atom_site_calc_flag
_atom_site_refinement_flags_posn
_atom_site_refinement_flags_adp
_atom_site_refinement_flags_occupancy
_atom_site_disorder_assembly
_atom_site_disorder_group
Nd1 Nd 0.46581(4) 0.27034(5) 0.49934(2) 0.0224(2) Uani 1 1 d D U . . .
O5 O 0.4700(7) 0.0830(7) 0.55272(19) 0.0339(15) Uani 1 1 d . . . . .
O3 O 0.4053(7) 0.5851(7) 0.5486(2) 0.0372(16) Uani 1 1 d . . . . .
O1W O 0.2361(6) 0.1369(6) 0.4995(2) 0.0320(14) Uani 1 1 d . . . . .
H1WA H 0.173930 0.191419 0.490899 0.048 Uiso 1 1 d R U . . .
H1WB H 0.217823 0.115444 0.527208 0.048 Uiso 1 1 d R U . . .
O4 O 0.3323(7) 0.3730(7) 0.5590(2) 0.0359(16) Uani 1 1 d . . . . .
O1 O 0.3148(7) 0.4094(7) 0.4523(2) 0.0382(16) Uani 1 1 d . . . . .
O6 O 0.5597(7) -0.1186(7) 0.5669(2) 0.0361(16) Uani 1 1 d . . . . .
O8 O 0.9479(8) 0.2412(8) 0.4921(3) 0.052(2) Uani 1 1 d . . . . .
O2 O 0.3797(7) 0.6284(7) 0.4443(2) 0.0395(16) Uani 1 1 d . . . . .
O9 O 1.0532(8) 0.1557(10) 0.5818(3) 0.062(2) Uani 1 1 d . . . . .
C15 C 0.2976(9) 0.5338(10) 0.6183(3) 0.0280(18) Uani 1 1 d . . . . .
O2W O 0.6834(8) 0.1472(8) 0.4889(3) 0.0486(18) Uani 1 1 d G U . . .
H2WA H 0.720857 0.165276 0.514970 0.073 Uiso 1 1 d DG U . . .
H2WB H 0.656899 0.064965 0.491420 0.073 Uiso 1 1 d DG U . . .
C8 C 0.5056(9) 0.0175(9) 0.6309(3) 0.028(2) Uani 1 1 d . . . . .
C14 C 0.3492(9) 0.4935(8) 0.5713(3) 0.027(2) Uani 1 1 d . . . . .
C7 C 0.5118(9) -0.0080(8) 0.5799(3) 0.027(2) Uani 1 1 d . . . . .
C21 C 0.3300(8) 0.5167(8) 0.4292(3) 0.0244(18) Uani 1 1 d . . . . .
O7 O 1.0653(9) 0.1170(10) 0.4157(3) 0.062(2) Uani 1 1 d . . . . .
C6 C 0.9714(12) 0.3319(12) 0.5316(5) 0.060(4) Uani 1 1 d . . . . .
H6A H 0.911385 0.409509 0.529499 0.072 Uiso 1 1 calc R U . . .
H6B H 1.061900 0.366081 0.531826 0.072 Uiso 1 1 calc R U . . .
C22 C 0.2871(9) 0.5135(9) 0.3800(3) 0.030(2) Uani 1 1 d . . . . .
C20 C 0.2131(11) 0.4460(12) 0.6415(3) 0.041(2) Uani 1 1 d . . . . .
H20 H 0.190408 0.361111 0.628969 0.049 Uiso 1 1 calc R U . . .
C9 C 0.4298(12) 0.1258(12) 0.6463(4) 0.047(3) Uani 1 1 d . . . . .
H9 H 0.384574 0.182223 0.625139 0.057 Uiso 1 1 calc R U . . .
C23 C 0.3044(14) 0.6280(14) 0.3515(4) 0.056(3) Uani 1 1 d . . . . .
H23 H 0.343926 0.707028 0.363492 0.067 Uiso 1 1 calc R U . . .
C16 C 0.3337(12) 0.6562(12) 0.6382(3) 0.044(3) Uani 1 1 d . . . . .
H16 H 0.391883 0.713836 0.623264 0.053 Uiso 1 1 calc R U . . .
C27 C 0.2283(12) 0.3972(13) 0.3599(4) 0.050(3) Uani 1 1 d . . . . .
H27 H 0.215031 0.320158 0.378115 0.059 Uiso 1 1 calc R U . . .
C3 C 0.9730(14) 0.3080(13) 0.4503(5) 0.068(4) Uani 1 1 d . . . . .
H3A H 1.062740 0.344106 0.451077 0.082 Uiso 1 1 calc R U . . .
H3B H 0.911512 0.383605 0.445519 0.082 Uiso 1 1 calc R U . . .
C24 C 0.2618(16) 0.6224(18) 0.3049(4) 0.077(5) Uani 1 1 d . . . . .
H24 H 0.270874 0.699011 0.286201 0.092 Uiso 1 1 calc R U . . .
C4 C 0.9489(15) 0.2536(14) 0.5745(6) 0.072(5) Uani 1 1 d . . . . .
H4A H 0.946893 0.315661 0.600693 0.087 Uiso 1 1 calc R U . . .
H4B H 0.863975 0.206847 0.571913 0.087 Uiso 1 1 calc R U . . .
C17 C 0.2844(15) 0.6950(16) 0.6805(4) 0.065(4) Uani 1 1 d . . . . .
H17 H 0.309891 0.777820 0.693920 0.078 Uiso 1 1 calc R U . . .
C26 C 0.1898(15) 0.3947(19) 0.3141(4) 0.076(5) Uani 1 1 d . . . . .
H26 H 0.151449 0.316078 0.301299 0.091 Uiso 1 1 calc R U . . .
C2 C 0.9558(14) 0.2066(17) 0.4122(5) 0.069(4) Uani 1 1 d . . . . .
H2A H 0.873516 0.156258 0.415258 0.083 Uiso 1 1 calc R U . . .
H2B H 0.953154 0.252577 0.382393 0.083 Uiso 1 1 calc R U . . .
C11 C 0.4884(17) 0.0701(19) 0.7245(4) 0.076(5) Uani 1 1 d . . . . .
H11 H 0.484135 0.088335 0.756007 0.092 Uiso 1 1 calc R U . . .
C13 C 0.5719(13) -0.0645(13) 0.6623(3) 0.050(3) Uani 1 1 d . . . . .
H13 H 0.622810 -0.137316 0.652066 0.060 Uiso 1 1 calc R U . . .
C18 C 0.1980(16) 0.6107(18) 0.7022(4) 0.074(5) Uani 1 1 d . . . . .
H18 H 0.161975 0.637394 0.729971 0.089 Uiso 1 1 calc R U . . .
C25 C 0.2076(16) 0.507(2) 0.2870(5) 0.085(7) Uani 1 1 d . . . . .
H25 H 0.182076 0.504291 0.255813 0.102 Uiso 1 1 calc R U . . .
C10 C 0.4222(17) 0.1492(17) 0.6932(4) 0.076(5) Uani 1 1 d . . . . .
H10 H 0.370234 0.221140 0.703416 0.091 Uiso 1 1 calc R U . . .
C19 C 0.1643(15) 0.4863(16) 0.6829(5) 0.069(4) Uani 1 1 d . . . . .
H19 H 0.107217 0.428422 0.698260 0.083 Uiso 1 1 calc R U . . .
C1 C 1.0706(16) 0.0214(17) 0.3784(6) 0.076(4) Uani 1 1 d . . . . .
H1A H 1.154238 -0.027802 0.380898 0.092 Uiso 1 1 calc R U . . .
H1B H 1.069007 0.071474 0.349359 0.092 Uiso 1 1 calc R U . . .
C12 C 0.5633(17) -0.0393(17) 0.7089(4) 0.075(5) Uani 1 1 d . . . . .
H12 H 0.607816 -0.095771 0.730219 0.090 Uiso 1 1 calc R U . . .
C5 C 1.041(2) 0.0801(19) 0.6229(5) 0.088(5) Uani 1 1 d . . . . .
H5A H 1.027976 0.143407 0.648188 0.106 Uiso 1 1 calc R U . . .
H5B H 1.123584 0.031629 0.629357 0.106 Uiso 1 1 calc R U . . .

loop_
_atom_site_aniso_label
_atom_site_aniso_U_11
_atom_site_aniso_U_22
_atom_site_aniso_U_33
_atom_site_aniso_U_23
_atom_site_aniso_U_13
_atom_site_aniso_U_12
Nd1 0.0254(3) 0.0162(3) 0.0256(3) -0.00013(16) 0.0011(2) -0.00017(19)
O5 0.042(4) 0.033(4) 0.026(3) 0.008(3) -0.010(3) -0.001(3)
O3 0.037(4) 0.041(4) 0.034(3) 0.010(3) 0.006(3) -0.007(3)
O1W 0.029(3) 0.016(3) 0.052(4) 0.004(3) 0.003(3) 0.005(3)
O4 0.041(4) 0.026(4) 0.042(3) -0.006(3) 0.018(3) -0.001(3)
O1 0.035(4) 0.029(4) 0.049(4) 0.008(3) -0.014(3) 0.002(3)
O6 0.043(4) 0.027(4) 0.039(3) -0.007(3) 0.004(3) 0.009(3)
O8 0.027(4) 0.028(4) 0.103(7) -0.004(4) 0.008(4) -0.004(3)
O2 0.038(4) 0.033(4) 0.046(4) -0.003(3) -0.014(3) 0.001(3)
O9 0.038(4) 0.060(6) 0.089(6) -0.003(5) 0.011(4) -0.013(4)
C15 0.024(4) 0.034(5) 0.026(4) -0.005(4) 0.002(3) 0.000(4)
O2W 0.032(3) 0.032(4) 0.081(5) -0.015(3) -0.004(4) -0.012(3)
C8 0.026(4) 0.038(5) 0.019(4) -0.004(3) 0.001(3) -0.010(4)
C14 0.018(4) 0.028(5) 0.036(5) 0.001(3) 0.003(4) 0.003(4)
C7 0.020(4) 0.024(5) 0.037(5) -0.005(3) -0.002(4) -0.005(3)
C21 0.015(4) 0.021(5) 0.037(5) 0.000(3) 0.000(3) 0.002(3)
O7 0.047(5) 0.062(6) 0.077(6) 0.002(4) -0.009(4) -0.008(5)
C6 0.036(6) 0.027(6) 0.118(11) -0.001(6) 0.012(7) 0.003(5)
C22 0.021(4) 0.030(5) 0.040(5) 0.004(4) 0.006(4) 0.002(4)
C20 0.040(6) 0.047(6) 0.036(5) -0.001(5) 0.012(4) -0.007(5)
C9 0.046(6) 0.054(7) 0.042(5) -0.010(5) 0.013(5) 0.002(6)
C23 0.061(8) 0.052(7) 0.056(7) 0.020(6) 0.005(6) -0.010(6)
C16 0.041(6) 0.046(7) 0.045(5) -0.007(5) -0.005(5) -0.006(5)
C27 0.048(7) 0.057(7) 0.044(6) -0.009(5) -0.004(5) -0.018(6)
C3 0.045(7) 0.038(7) 0.122(12) 0.028(8) -0.005(8) 0.012(6)
C24 0.081(10) 0.105(13) 0.045(7) 0.038(8) 0.002(7) -0.011(10)
C4 0.042(7) 0.054(8) 0.122(13) -0.021(8) 0.010(8) 0.003(6)
C17 0.068(9) 0.080(10) 0.047(7) -0.039(7) -0.005(6) 0.002(8)
C26 0.069(9) 0.114(14) 0.044(7) -0.017(8) -0.006(6) -0.031(10)
C2 0.045(7) 0.077(10) 0.085(10) 0.027(8) -0.006(7) -0.012(8)
C11 0.088(11) 0.112(14) 0.030(6) -0.012(7) 0.006(6) -0.030(10)
C13 0.059(7) 0.051(7) 0.039(5) 0.003(5) -0.018(5) -0.002(6)
C18 0.074(10) 0.113(13) 0.037(6) -0.031(7) 0.014(6) 0.006(9)
C25 0.056(8) 0.16(2) 0.037(7) -0.006(8) -0.003(6) -0.005(10)
C10 0.085(11) 0.089(11) 0.055(8) -0.036(7) 0.028(8) 0.000(9)
C19 0.055(8) 0.097(12) 0.058(8) 0.003(7) 0.027(7) -0.005(8)
C1 0.062(9) 0.090(12) 0.079(10) 0.006(8) 0.022(8) -0.021(9)
C12 0.103(12) 0.087(10) 0.032(6) 0.010(7) -0.041(7) -0.013(10)
C5 0.092(12) 0.090(13) 0.082(10) -0.010(9) -0.005(9) -0.038(11)

loop_
_atom_type_symbol
_atom_type_description
_atom_type_scat_dispersion_real
_atom_type_scat_dispersion_imag
_atom_type_scat_source
C C 0.0033 0.0016 'International Tables Vol C Tables 4.2.6.8 and 6.1.1.4'
H H 0.0000 0.0000 'International Tables Vol C Tables 4.2.6.8 and 6.1.1.4'
Nd Nd -0.1943 3.0179 'International Tables Vol C Tables 4.2.6.8 and 6.1.1.4'
O O 0.0106 0.0060 'International Tables Vol C Tables 4.2.6.8 and 6.1.1.4'

loop_
_geom_angle_atom_site_label_1
_geom_angle_atom_site_label_2
_geom_angle_atom_site_label_3
_geom_angle
_geom_angle_site_symmetry_1
_geom_angle_site_symmetry_3
_geom_angle_publ_flag
O3 Nd1 O5 145.8(2) 3_666 . ?
O3 Nd1 O1 71.7(2) 3_666 . ?
O5 Nd1 O1 142.0(2) . . ?
O3 Nd1 O2 78.4(2) 3_666 3_666 ?
O5 Nd1 O2 83.2(2) . 3_666 ?
O1 Nd1 O2 121.6(2) . 3_666 ?
O3 Nd1 O6 87.1(2) 3_666 3_656 ?
O5 Nd1 O6 92.3(2) . 3_656 ?
O1 Nd1 O6 81.5(2) . 3_656 ?
O2 Nd1 O6 145.8(2) 3_666 3_656 ?
O3 Nd1 O4 119.4(2) 3_666 . ?
O5 Nd1 O4 81.8(2) . . ?
O1 Nd1 O4 79.3(2) . . ?
O2 Nd1 O4 73.4(2) 3_666 . ?
O6 Nd1 O4 139.7(2) 3_656 . ?
O3 Nd1 O2W 73.8(3) 3_666 . ?
O5 Nd1 O2W 73.5(3) . . ?
O1 Nd1 O2W 136.9(3) . . ?
O2 Nd1 O2W 74.7(2) 3_666 . ?
O6 Nd1 O2W 71.6(2) 3_656 . ?
O4 Nd1 O2W 141.4(3) . . ?
O3 Nd1 O1W 141.4(2) 3_666 . ?
O5 Nd1 O1W 67.6(2) . . ?
O1 Nd1 O1W 75.3(2) . . ?
O2 Nd1 O1W 137.6(2) 3_666 . ?
O6 Nd1 O1W 68.5(2) 3_656 . ?
O4 Nd1 O1W 72.5(2) . . ?
O2W Nd1 O1W 121.7(2) . . ?
C7 O5 Nd1 161.3(6) . . ?
C14 O3 Nd1 170.5(7) . 3_666 ?
Nd1 O1W H1WA 108.9 . . ?
Nd1 O1W H1WB 109.8 . . ?
H1WA O1W H1WB 104.3 . . ?
C14 O4 Nd1 121.3(6) . . ?
C21 O1 Nd1 133.0(6) . . ?
C7 O6 Nd1 137.4(6) . 3_656 ?
C3 O8 C6 111.2(10) . . ?
C21 O2 Nd1 144.8(6) . 3_666 ?
C5 O9 C4 112.9(13) . . ?
C16 C15 C20 119.4(9) . . ?
C16 C15 C14 120.5(9) . . ?
C20 C15 C14 120.2(9) . . ?
Nd1 O2W H2WA 98.9 . . ?
Nd1 O2W H2WB 99.4 . . ?
H2WA O2W H2WB 104.5 . . ?
C13 C8 C9 119.8(9) . . ?
C13 C8 C7 121.2(9) . . ?
C9 C8 C7 119.0(9) . . ?
O4 C14 O3 125.9(9) . . ?
O4 C14 C15 117.0(8) . . ?
O3 C14 C15 117.1(8) . . ?
O6 C7 O5 123.4(9) . . ?
O6 C7 C8 118.2(8) . . ?
O5 C7 C8 118.4(8) . . ?
O1 C21 O2 125.9(9) . . ?
O1 C21 C22 117.4(8) . . ?
O2 C21 C22 116.7(8) . . ?
C2 O7 C1 113.7(12) . . ?
O8 C6 C4 108.5(10) . . ?
O8 C6 H6A 110.0 . . ?
C4 C6 H6A 110.0 . . ?
O8 C6 H6B 110.0 . . ?
C4 C6 H6B 110.0 . . ?
H6A C6 H6B 108.4 . . ?
C27 C22 C23 117.7(10) . . ?
C27 C22 C21 121.6(9) . . ?
C23 C22 C21 120.7(9) . . ?
C19 C20 C15 119.2(11) . . ?
C19 C20 H20 120.4 . . ?
C15 C20 H20 120.4 . . ?
C10 C9 C8 119.4(12) . . ?
C10 C9 H9 120.3 . . ?
C8 C9 H9 120.3 . . ?
C24 C23 C22 119.5(12) . . ?
C24 C23 H23 120.2 . . ?
C22 C23 H23 120.2 . . ?
C15 C16 C17 120.7(11) . . ?
C15 C16 H16 119.6 . . ?
C17 C16 H16 119.6 . . ?
C26 C27 C22 121.2(12) . . ?
C26 C27 H27 119.4 . . ?
C22 C27 H27 119.4 . . ?
O8 C3 C2 107.9(11) . . ?
O8 C3 H3A 110.1 . . ?
C2 C3 H3A 110.1 . . ?
O8 C3 H3B 110.1 . . ?
C2 C3 H3B 110.1 . . ?
H3A C3 H3B 108.4 . . ?
C25 C24 C23 120.6(13) . . ?
C25 C24 H24 119.7 . . ?
C23 C24 H24 119.7 . . ?
O9 C4 C6 109.6(12) . . ?
O9 C4 H4A 109.7 . . ?
C6 C4 H4A 109.7 . . ?
O9 C4 H4B 109.7 . . ?
C6 C4 H4B 109.7 . . ?
H4A C4 H4B 108.2 . . ?
C18 C17 C16 119.5(12) . . ?
C18 C17 H17 120.2 . . ?
C16 C17 H17 120.2 . . ?
C25 C26 C27 120.1(14) . . ?
C25 C26 H26 119.9 . . ?
C27 C26 H26 119.9 . . ?
O7 C2 C3 106.8(11) . . ?
O7 C2 H2A 110.4 . . ?
C3 C2 H2A 110.4 . . ?
O7 C2 H2B 110.4 . . ?
C3 C2 H2B 110.4 . . ?
H2A C2 H2B 108.6 . . ?
C10 C11 C12 118.9(11) . . ?
C10 C11 H11 120.5 . . ?
C12 C11 H11 120.5 . . ?
C8 C13 C12 119.9(12) . . ?
C8 C13 H13 120.1 . . ?
C12 C13 H13 120.1 . . ?
C17 C18 C19 119.9(11) . . ?
C17 C18 H18 120.0 . . ?
C19 C18 H18 120.0 . . ?
C24 C25 C26 120.9(13) . . ?
C24 C25 H25 119.6 . . ?
C26 C25 H25 119.6 . . ?
C11 C10 C9 121.4(14) . . ?
C11 C10 H10 119.3 . . ?
C9 C10 H10 119.3 . . ?
C20 C19 C18 121.2(13) . . ?
C20 C19 H19 119.4 . . ?
C18 C19 H19 119.4 . . ?
O7 C1 C5 113.8(13) . 3_756 ?
O7 C1 H1A 108.8 . . ?
C5 C1 H1A 108.8 3_756 . ?
O7 C1 H1B 108.8 . . ?
C5 C1 H1B 108.8 3_756 . ?
H1A C1 H1B 107.7 . . ?
C13 C12 C11 120.5(13) . . ?
C13 C12 H12 119.7 . . ?
C11 C12 H12 119.7 . . ?
O9 C5 C1 114.5(13) . 3_756 ?
O9 C5 H5A 108.6 . . ?
C1 C5 H5A 108.6 3_756 . ?
O9 C5 H5B 108.6 . . ?
C1 C5 H5B 108.6 3_756 . ?
H5A C5 H5B 107.6 . . ?

loop_
_geom_bond_atom_site_label_1
_geom_bond_atom_site_label_2
_geom_bond_distance
_geom_bond_site_symmetry_2
_geom_bond_publ_flag
Nd1 O3 2.391(6) 3_666 ?
Nd1 O5 2.392(6) . ?
Nd1 O1 2.421(6) . ?
Nd1 O2 2.423(7) 3_666 ?
Nd1 O6 2.426(6) 3_656 ?
Nd1 O4 2.438(6) . ?
Nd1 O2W 2.527(8) . ?
Nd1 O1W 2.655(6) . ?
O5 C7 1.250(11) . ?
O3 C14 1.255(11) . ?
O1W H1WA 0.8528 . ?
O1W H1WB 0.8528 . ?
O4 C14 1.239(11) . ?
O1 C21 1.255(11) . ?
O6 C7 1.247(11) . ?
O8 C3 1.402(16) . ?
O8 C6 1.458(15) . ?
O2 C21 1.271(11) . ?
O9 C5 1.406(18) . ?
O9 C4 1.431(17) . ?
C15 C16 1.371(14) . ?
C15 C20 1.396(14) . ?
C15 C14 1.521(12) . ?
O2W H2WA 0.8501 . ?
O2W H2WB 0.8500 . ?
C8 C13 1.367(14) . ?
C8 C9 1.386(15) . ?
C8 C7 1.496(12) . ?
C21 C22 1.472(13) . ?
O7 C2 1.409(17) . ?
O7 C1 1.428(18) . ?
C6 C4 1.48(2) . ?
C6 H6A 0.9700 . ?
C6 H6B 0.9700 . ?
C22 C27 1.397(14) . ?
C22 C23 1.402(14) . ?
C20 C19 1.365(17) . ?
C20 H20 0.9300 . ?
C9 C10 1.378(15) . ?
C9 H9 0.9300 . ?
C23 C24 1.399(17) . ?
C23 H23 0.9300 . ?
C16 C17 1.386(15) . ?
C16 H16 0.9300 . ?
C27 C26 1.368(16) . ?
C27 H27 0.9300 . ?
C3 C2 1.49(2) . ?
C3 H3A 0.9700 . ?
C3 H3B 0.9700 . ?
C24 C25 1.35(2) . ?
C24 H24 0.9300 . ?
C4 H4A 0.9700 . ?
C4 H4B 0.9700 . ?
C17 C18 1.37(2) . ?
C17 H17 0.9300 . ?
C26 C25 1.36(2) . ?
C26 H26 0.9300 . ?
C2 H2A 0.9700 . ?
C2 H2B 0.9700 . ?
C11 C10 1.35(2) . ?
C11 C12 1.39(2) . ?
C11 H11 0.9300 . ?
C13 C12 1.377(17) . ?
C13 H13 0.9300 . ?
C18 C19 1.37(2) . ?
C18 H18 0.9300 . ?
C25 H25 0.9300 . ?
C10 H10 0.9300 . ?
C19 H19 0.9300 . ?
C1 C5 1.50(2) 3_756 ?
C1 H1A 0.9700 . ?
C1 H1B 0.9700 . ?
C12 H12 0.9300 . ?
C5 H5A 0.9700 . ?
C5 H5B 0.9700 . ?

loop_
_geom_torsion_atom_site_label_1
_geom_torsion_atom_site_label_2
_geom_torsion_atom_site_label_3
_geom_torsion_atom_site_label_4
_geom_torsion
_geom_torsion_site_symmetry_1
_geom_torsion_site_symmetry_2
_geom_torsion_site_symmetry_3
_geom_torsion_site_symmetry_4
_geom_torsion_publ_flag
Nd1 O4 C14 O3 19.9(13) . . . . ?
Nd1 O4 C14 C15 -159.9(6) . . . . ?
C16 C15 C14 O4 167.7(9) . . . . ?
C20 C15 C14 O4 -12.1(13) . . . . ?
C16 C15 C14 O3 -12.1(13) . . . . ?
C20 C15 C14 O3 168.0(9) . . . . ?
Nd1 O6 C7 O5 -29.5(15) 3_656 . . . ?
Nd1 O6 C7 C8 151.2(7) 3_656 . . . ?
Nd1 O5 C7 O6 -78(2) . . . . ?
Nd1 O5 C7 C8 101.4(19) . . . . ?
C13 C8 C7 O6 12.1(14) . . . . ?
C9 C8 C7 O6 -167.3(9) . . . . ?
C13 C8 C7 O5 -167.3(10) . . . . ?
C9 C8 C7 O5 13.4(13) . . . . ?
Nd1 O1 C21 O2 -54.5(13) . . . . ?
Nd1 O1 C21 C22 125.2(7) . . . . ?
Nd1 O2 C21 O1 28.7(17) 3_666 . . . ?
Nd1 O2 C21 C22 -151.0(8) 3_666 . . . ?
C3 O8 C6 C4 -177.6(10) . . . . ?
O1 C21 C22 C27 1.8(13) . . . . ?
O2 C21 C22 C27 -178.5(9) . . . . ?
O1 C21 C22 C23 -178.1(10) . . . . ?
O2 C21 C22 C23 1.6(14) . . . . ?
C16 C15 C20 C19 2.4(16) . . . . ?
C14 C15 C20 C19 -177.7(11) . . . . ?
C13 C8 C9 C10 -0.1(17) . . . . ?
C7 C8 C9 C10 179.3(11) . . . . ?
C27 C22 C23 C24 0.6(18) . . . . ?
C21 C22 C23 C24 -179.5(12) . . . . ?
C20 C15 C16 C17 -1.8(16) . . . . ?
C14 C15 C16 C17 178.4(10) . . . . ?
C23 C22 C27 C26 0.5(18) . . . . ?
C21 C22 C27 C26 -179.4(12) . . . . ?
C6 O8 C3 C2 176.2(10) . . . . ?
C22 C23 C24 C25 -2(2) . . . . ?
C5 O9 C4 C6 178.1(11) . . . . ?
O8 C6 C4 O9 70.5(14) . . . . ?
C15 C16 C17 C18 -1(2) . . . . ?
C22 C27 C26 C25 -1(2) . . . . ?
C1 O7 C2 C3 -173.9(11) . . . . ?
O8 C3 C2 O7 -72.4(13) . . . . ?
C9 C8 C13 C12 0.0(18) . . . . ?
C7 C8 C13 C12 -179.4(11) . . . . ?
C16 C17 C18 C19 2(2) . . . . ?
C23 C24 C25 C26 2(3) . . . . ?
C27 C26 C25 C24 -1(3) . . . . ?
C12 C11 C10 C9 -2(3) . . . . ?
C8 C9 C10 C11 1(2) . . . . ?
C15 C20 C19 C18 -1(2) . . . . ?
C17 C18 C19 C20 -2(2) . . . . ?
C2 O7 C1 C5 -66.2(17) . . . 3_756 ?
C8 C13 C12 C11 -1(2) . . . . ?
C10 C11 C12 C13 1(2) . . . . ?
C4 O9 C5 C1 71.3(18) . . . 3_756 ?
